data_1518758
loop_
_publ_author_name
'Kong, Lingbing'
'Ganguly, Rakesh'
'Li, Yongxin'
'Kinjo, Rei'

_publ_section_title
;
 Diverse reactivity of a tricoordinate organoboron L2PhB: (L =
 oxazol-2-ylidene) towards alkali metal, group 9 metal, and coinage metal
 precursors
;
_journal_issue 5
_journal_name_full 'Chem. Sci.'
_journal_page_first 2893
_journal_paper_doi 10.1039/C5SC00404G
_journal_volume 6
_journal_year 2015
_chemical_formula_moiety 'C26 H38.73 B Cl N2 O2 Rh'
_chemical_formula_sum 'C26 H39 B Cl N2 O2 Rh'
_chemical_formula_weight 560.76
_chemical_name_systematic
;
 ?
;
_space_group_crystal_system monoclinic
_space_group_IT_number 14
_space_group_name_Hall '-P 2ybc'
_space_group_name_H-M_alt 'P 1 21/c 1'
_symmetry_space_group_name_Hall '-P 2ybc'
_symmetry_space_group_name_H-M 'P 1 21/c 1'
_atom_sites_solution_hydrogens geom
_atom_sites_solution_primary direct
_audit_creation_date 2014-12-10
_audit_creation_method 'APEX2 v2013.10-0'
_audit_update_record
;
2014-12-10 deposited with the CCDC.
2015-02-22 downloaded from the CCDC.
;
_cell_angle_alpha 90
_cell_angle_beta 104.628(9)
_cell_angle_gamma 90
_cell_formula_units_Z 4
_cell_length_a 16.460(2)
_cell_length_b 13.8072(16)
_cell_length_c 11.9483(18)
_cell_measurement_temperature 103(2)
_cell_measurement_theta_max 20.8707
_cell_measurement_theta_min 2.5577
_cell_volume 2627.4(6)
_computing_molecular_graphics 'Olex2 (Dolomanov et al., 2009)'
_computing_publication_material 'Olex2 (Dolomanov et al., 2009)'
_computing_structure_refinement 'ShelXL (Sheldrick, 2008)'
_computing_structure_solution 'SIR2004 (Burla et al., 2007)'
_diffrn_ambient_temperature 103.15
_diffrn_detector_area_resol_mean 8.3333
_diffrn_measured_fraction_theta_full 0.983
_diffrn_measured_fraction_theta_max 0.983
_diffrn_measurement_device_type 'CCD area detector'
_diffrn_measurement_method 'phi and omega scans'
_diffrn_radiation_type MoK\a
_diffrn_radiation_wavelength 0.71073
_diffrn_reflns_av_R_equivalents 0.1241
_diffrn_reflns_av_unetI/netI 0.1235
_diffrn_reflns_Laue_measured_fraction_full 0.983
_diffrn_reflns_Laue_measured_fraction_max 0.983
_diffrn_reflns_limit_h_max 21
_diffrn_reflns_limit_h_min -21
_diffrn_reflns_limit_k_max 18
_diffrn_reflns_limit_k_min -18
_diffrn_reflns_limit_l_max 15
_diffrn_reflns_limit_l_min -14
_diffrn_reflns_number 5132
_diffrn_reflns_point_group_measured_fraction_full 0.983
_diffrn_reflns_point_group_measured_fraction_max 0.983
_diffrn_reflns_theta_full 25.242
_diffrn_reflns_theta_max 25.500
_diffrn_reflns_theta_min 1.952
_exptl_absorpt_coefficient_mu 0.777
_exptl_absorpt_correction_T_max 0.98
_exptl_absorpt_correction_T_min 0.79
_exptl_absorpt_correction_type multi-scan
_exptl_absorpt_process_details 'SADABS V2014/4 (Bruker AXS Inc.)'
_exptl_crystal_colour yellow
_exptl_crystal_density_diffrn 1.418
_exptl_crystal_density_method 'not measured'
_exptl_crystal_description plate
_exptl_crystal_F_000 1168
_exptl_crystal_size_max 0.16
_exptl_crystal_size_mid 0.12
_exptl_crystal_size_min 0.02
_refine_diff_density_max 3.298
_refine_diff_density_min -0.907
_refine_diff_density_rms 0.144
_refine_ls_extinction_method none
_refine_ls_goodness_of_fit_ref 1.005
_refine_ls_hydrogen_treatment constr
_refine_ls_matrix_type full
_refine_ls_number_parameters 422
_refine_ls_number_reflns 4810
_refine_ls_number_restraints 509
_refine_ls_restrained_S_all 0.994
_refine_ls_R_factor_all 0.1552
_refine_ls_R_factor_gt 0.0886
_refine_ls_shift/su_max 0.016
_refine_ls_shift/su_mean 0.000
_refine_ls_structure_factor_coef Fsqd
_refine_ls_weighting_details
;
 w=1/[\s^2^(Fo^2^)+(0.0625P)^2^+26.1341P]
 where P=(Fo^2^+2Fc^2^)/3
;
_refine_ls_weighting_scheme calc
_refine_ls_wR_factor_gt 0.1695
_refine_ls_wR_factor_ref 0.1934
_reflns_Friedel_coverage 0.000
_reflns_number_gt 2950
_reflns_number_total 4810
_reflns_threshold_expression 'I > 2\s(I)'
_cod_data_source_file c5sc00404g2.cif
_cod_data_source_block rei184
_cod_depositor_comments 'Adding full bibliography for 1518755--1518759.cif.'
_cod_database_code 1518758
_shelxl_version_number 2013-2
_shelx_space_group_comment
;
The symmetry employed for this shelxl refinement is uniquely defined
by the following loop, which should always be used as a source of
symmetry information in preference to the above space-group names.
They are only intended as comments.
;
_shelx_estimated_absorpt_t_max 0.985
_shelx_estimated_absorpt_t_min 0.886
_olex2_refinement_description
;
1. Fixed Uiso
 At 1.2 times of:
  All B(H,H) groups, All C(H) groups, All C(H,H) groups
 At 1.5 times of:
  All C(H,H,H) groups
2. Restrained distances
 B1-C15 \\sim B1-C15A
 with sigma of 0.02
 Rh1-C9 \\sim Rh1A-C9
 with sigma of 0.02
3. Rigid bond restraints
 Rh1, Cl1, C1, C2, C3, C4, C5, C6, C7, C8, Rh1A, Cl1A, C1A, C2A, C3A, C4A, C5A,
  C6A, C7A, C8A, N2, O2, C15, C16, C17, C18, C19, C20, N2A, O2A, C15A, C16A,
 C17A, C18A, C19A, C20A
 with sigma for 1-2 distances of 0.01 and sigma for 1-3 distances of 0.01
4. Uiso/Uaniso restraints and constraints
Rh1 \\sim Cl1 \\sim C1 \\sim C2 \\sim C3 \\sim C4 \\sim C5 \\sim C6 \\sim C7
\\sim C8 \\sim N2 \\sim O2 \\sim C15 \\sim C16 \\sim C17 \\sim C18 \\sim C19:
within 1.7A with sigma of 0.04 and sigma for terminal atoms of 0.08
N2A \\sim O2A \\sim C15A \\sim C16A \\sim C17A \\sim C18A \\sim C19A \\sim C20A
\\sim Rh1A \\sim Cl1A \\sim C1A \\sim C2A \\sim C3A \\sim C4A \\sim C5A \\sim
C6A \\sim C7A \\sim C8A: within 1.7A with sigma of 0.01 and sigma for terminal
atoms of 0.02
Rh1 \\sim Rh1A: within 1.7A with sigma of 0.001 and sigma for terminal atoms of
0.002
Uanis(Rh1) \\sim Ueq, Uanis(Cl1) \\sim Ueq, Uanis(C1) \\sim Ueq, Uanis(C2)
\\sim Ueq, Uanis(C3) \\sim Ueq, Uanis(C4) \\sim Ueq, Uanis(C5) \\sim Ueq,
Uanis(C6) \\sim Ueq, Uanis(C7) \\sim Ueq, Uanis(C8) \\sim Ueq, Uanis(N2) \\sim
Ueq, Uanis(O2) \\sim Ueq, Uanis(C15) \\sim Ueq, Uanis(C16) \\sim Ueq,
Uanis(C17) \\sim Ueq, Uanis(C18) \\sim Ueq, Uanis(C19) \\sim Ueq: with sigma of
0.1 and sigma for terminal atoms of 0.2
Uanis(N2A) \\sim Ueq, Uanis(O2A) \\sim Ueq, Uanis(C15A) \\sim Ueq, Uanis(C16A)
\\sim Ueq, Uanis(C17A) \\sim Ueq, Uanis(C18A) \\sim Ueq, Uanis(C19A) \\sim Ueq,
Uanis(C20A) \\sim Ueq: with sigma of 0.01 and sigma for terminal atoms of 0.02
Uanis(N2) \\sim Ueq, Uanis(O2) \\sim Ueq, Uanis(C15) \\sim Ueq, Uanis(C16)
\\sim Ueq, Uanis(C17) \\sim Ueq, Uanis(C18) \\sim Ueq, Uanis(C19) \\sim Ueq,
Uanis(C20) \\sim Ueq: with sigma of 0.01 and sigma for terminal atoms of 0.02
Uanis(C1) = Uanis(C1A)
Uanis(C2) = Uanis(C2A)
Uanis(C3) = Uanis(C3A)
Uanis(C4) = Uanis(C4A)
Uanis(C5) = Uanis(C5A)
Uanis(C6) = Uanis(C6A)
Uanis(C7) = Uanis(C7A)
Uanis(C8) = Uanis(C8A)
5. Same fragment restrains
{Rh1, Cl1, C1, C2, C3, C4, C5, C6, C7, C8} sigma for 1-2: 0.02, 1-3: 0.04
as
{Rh1A, Cl1A, C1A, C2A, C3A, C4A, C5A, C6A, C7A, C8A}
{N2, O2, C15, C16, C17, C18, C19, C20} sigma for 1-2: 0.02, 1-3: 0.04
as
{N2A, O2A, C15A, C16A, C17A, C18A, C19A, C20A}
6. Others
 Sof(Rh1A)=Sof(Cl1A)=Sof(C1A)=Sof(H1A)=Sof(C2A)=Sof(H2AA)=Sof(H2AB)=Sof(C3A)=
 Sof(H3AA)=Sof(H3AB)=Sof(C4A)=Sof(H4A)=Sof(C5A)=Sof(H5A)=Sof(C6A)=Sof(H6AA)=
 Sof(H6AB)=Sof(C7A)=Sof(H7AA)=Sof(H7AB)=Sof(C8A)=Sof(H8A)=1-FVAR(1)
 Sof(Rh1)=Sof(Cl1)=Sof(C1)=Sof(H1)=Sof(C2)=Sof(H2A)=Sof(H2B)=Sof(C3)=Sof(H3A)=
 Sof(H3B)=Sof(C4)=Sof(H4)=Sof(C5)=Sof(H5)=Sof(C6)=Sof(H6A)=Sof(H6B)=Sof(C7)=
 Sof(H7A)=Sof(H7B)=Sof(C8)=Sof(H8)=Sof(H9A)=Sof(H9B)=FVAR(1)
 Sof(H1B)=Sof(N2A)=Sof(O2A)=Sof(C15A)=Sof(C16A)=Sof(H16C)=Sof(H16D)=Sof(C17A)=
 Sof(C18A)=Sof(H18D)=Sof(H18E)=Sof(H18F)=Sof(C19A)=Sof(H19D)=Sof(H19E)=
 Sof(H19F)=Sof(C20A)=Sof(H20D)=Sof(H20E)=Sof(H20F)=1-FVAR(2)
 Sof(H1AA)=Sof(N2)=Sof(O2)=Sof(C15)=Sof(C16)=Sof(H16A)=Sof(H16B)=Sof(C17)=
 Sof(C18)=Sof(H18A)=Sof(H18B)=Sof(H18C)=Sof(C19)=Sof(H19A)=Sof(H19B)=Sof(H19C)=
 Sof(C20)=Sof(H20A)=Sof(H20B)=Sof(H20C)=FVAR(2)
7.a Ternary CH refined with riding coordinates:
 C1(H1), C4(H4), C5(H5), C8(H8), C1A(H1A), C4A(H4A), C5A(H5A), C8A(H8A),
 B1(H1AA), B1(H1B)
7.b Secondary CH2 refined with riding coordinates:
 C2(H2A,H2B), C3(H3A,H3B), C6(H6A,H6B), C7(H7A,H7B), C2A(H2AA,H2AB), C3A(H3AA,
 H3AB), C6A(H6AA,H6AB), C7A(H7AA,H7AB), C9(H9A,H9B), C11(H11A,H11B), C16(H16A,
 H16B), C16A(H16C,H16D)
7.c Aromatic/amide H refined with riding coordinates:
 C22(H22), C23(H23), C24(H24), C25(H25), C26(H26)
7.d Idealised Me refined as rotating group:
 C13(H13A,H13B,H13C), C14(H14A,H14B,H14C), C18(H18A,H18B,H18C), C19(H19A,H19B,
 H19C), C20(H20A,H20B,H20C), C18A(H18D,H18E,H18F), C19A(H19D,H19E,H19F),
 C20A(H20D,H20E,H20F)
;
_olex2_submission_special_instructions 'No special instructions were received'

loop_
_space_group_symop_operation_xyz
'x, y, z'
'-x, y+1/2, -z+1/2'
'-x, -y, -z'
'x, -y-1/2, z-1/2'

loop_
_atom_site_label
_atom_site_type_symbol
_atom_site_fract_x
_atom_site_fract_y
_atom_site_fract_z
_atom_site_U_iso_or_equiv
_atom_site_adp_type
_atom_site_occupancy
_atom_site_site_symmetry_order
_atom_site_calc_flag
_atom_site_refinement_flags_posn
_atom_site_refinement_flags_adp
_atom_site_refinement_flags_occupancy
_atom_site_disorder_assembly
_atom_site_disorder_group
Rh1 Rh 0.15257(12) 0.4773(3) 0.35611(14) 0.0205(5) Uani 0.867(11) 1 d D U P A 1
Cl1 Cl 0.2939(2) 0.5164(4) 0.3499(5) 0.0269(10) Uani 0.867(11) 1 d D U P A 1
C1 C 0.0484(7) 0.4136(9) 0.4014(12) 0.043(2) Uani 0.867(11) 1 d D U P A 1
H1 H 0.0386 0.4401 0.4748 0.051 Uiso 0.867(11) 1 calc R . P A 1
C2 C 0.0535(9) 0.3028(9) 0.4003(15) 0.058(3) Uani 0.867(11) 1 d D U P A 1
H2A H 0.0786 0.2804 0.4803 0.070 Uiso 0.867(11) 1 calc R . P A 1
H2B H -0.0044 0.2767 0.3767 0.070 Uiso 0.867(11) 1 calc R . P A 1
C3 C 0.1014(8) 0.2613(9) 0.3253(13) 0.052(3) Uani 0.867(11) 1 d D U P A 1
H3A H 0.0617 0.2362 0.2547 0.062 Uiso 0.867(11) 1 calc R . P A 1
H3B H 0.1341 0.2057 0.3655 0.062 Uiso 0.867(11) 1 calc R . P A 1
C4 C 0.1612(7) 0.3316(9) 0.2895(11) 0.042(2) Uani 0.867(11) 1 d D U P A 1
H4 H 0.2199 0.3068 0.3020 0.051 Uiso 0.867(11) 1 calc R . P A 1
C5 C 0.1373(7) 0.3986(10) 0.1981(9) 0.040(2) Uani 0.867(11) 1 d D U P A 1
H5 H 0.1821 0.4118 0.1570 0.048 Uiso 0.867(11) 1 calc R . P A 1
C6 C 0.0493(8) 0.4089(12) 0.1226(10) 0.051(3) Uani 0.867(11) 1 d D U P A 1
H6A H 0.0498 0.4564 0.0606 0.061 Uiso 0.867(11) 1 calc R . P A 1
H6B H 0.0311 0.3459 0.0851 0.061 Uiso 0.867(11) 1 calc R . P A 1
C7 C -0.0123(7) 0.4405(12) 0.1854(11) 0.052(3) Uani 0.867(11) 1 d D U P A 1
H7A H -0.0509 0.3857 0.1866 0.063 Uiso 0.867(11) 1 calc R . P A 1
H7B H -0.0462 0.4934 0.1405 0.063 Uiso 0.867(11) 1 calc R . P A 1
C8 C 0.0213(6) 0.4753(9) 0.3076(10) 0.0347(19) Uani 0.867(11) 1 d D U P A 1
H8 H -0.0054 0.5363 0.3260 0.042 Uiso 0.867(11) 1 calc R . P A 1
Rh1A Rh 0.1662(7) 0.4461(12) 0.3679(9) 0.0229(8) Uani 0.133(11) 1 d D U P A 2
Cl1A Cl 0.3084(13) 0.478(3) 0.360(4) 0.047(10) Uani 0.133(11) 1 d D U P A 2
C1A C 0.047(2) 0.401(4) 0.382(4) 0.043(2) Uani 0.133(11) 1 d D U P A 2
H1A H 0.0358 0.4121 0.4595 0.051 Uiso 0.133(11) 1 calc R . P A 2
C2A C 0.024(4) 0.298(4) 0.334(8) 0.058(3) Uani 0.133(11) 1 d D U P A 2
H2AA H 0.0166 0.2561 0.3974 0.070 Uiso 0.133(11) 1 calc R . P A 2
H2AB H -0.0302 0.3009 0.2750 0.070 Uiso 0.133(11) 1 calc R . P A 2
C3A C 0.085(4) 0.252(3) 0.281(8) 0.052(3) Uani 0.133(11) 1 d D U P A 2
H3AA H 0.0545 0.2238 0.2059 0.062 Uiso 0.133(11) 1 calc R . P A 2
H3AB H 0.1116 0.1975 0.3314 0.062 Uiso 0.133(11) 1 calc R . P A 2
C4A C 0.154(3) 0.318(3) 0.261(5) 0.042(2) Uani 0.133(11) 1 d D U P A 2
H4A H 0.2080 0.2835 0.2670 0.051 Uiso 0.133(11) 1 calc R . P A 2
C5A C 0.143(3) 0.400(4) 0.191(2) 0.040(2) Uani 0.133(11) 1 d D U P A 2
H5A H 0.1924 0.4118 0.1572 0.048 Uiso 0.133(11) 1 calc R . P A 2
C6A C 0.063(4) 0.441(7) 0.117(3) 0.051(3) Uani 0.133(11) 1 d D U P A 2
H6AA H 0.0776 0.4934 0.0685 0.061 Uiso 0.133(11) 1 calc R . P A 2
H6AB H 0.0333 0.3901 0.0654 0.061 Uiso 0.133(11) 1 calc R . P A 2
C7A C 0.006(3) 0.482(6) 0.182(5) 0.052(3) Uani 0.133(11) 1 d D U P A 2
H7AA H -0.0470 0.4442 0.1618 0.063 Uiso 0.133(11) 1 calc R . P A 2
H7AB H -0.0076 0.5492 0.1562 0.063 Uiso 0.133(11) 1 calc R . P A 2
C8A C 0.0375(16) 0.482(3) 0.312(4) 0.0347(19) Uani 0.133(11) 1 d D U P A 2
H8A H 0.0221 0.5420 0.3492 0.042 Uiso 0.133(11) 1 calc R . P A 2
B1 B 0.2876(6) 0.4913(8) 0.6524(9) 0.027(3) Uani 1 1 d D . . . .
H1AA H 0.2339 0.4574 0.6152 0.032 Uiso 0.57(3) 1 calc R . P B 1
H1B H 0.2331 0.4586 0.6161 0.032 Uiso 0.43(3) 1 calc R . P B 2
C9 C 0.1441(6) 0.5941(7) 0.4652(9) 0.038(3) Uani 1 1 d D . . . .
H9A H 0.1086 0.6443 0.4173 0.046 Uiso 0.867(11) 1 calc R . P A 1
H9B H 0.1137 0.5711 0.5217 0.046 Uiso 0.867(11) 1 calc R . P A 1
C10 C 0.2824(5) 0.5993(6) 0.6063(7) 0.024(2) Uani 1 1 d . . . . .
C11 C 0.3240(6) 0.7567(7) 0.5980(9) 0.033(2) Uani 1 1 d . . . . .
H11A H 0.3647 0.7746 0.5531 0.040 Uiso 1 1 calc R . . . .
H11B H 0.3254 0.8070 0.6575 0.040 Uiso 1 1 calc R . . . .
C12 C 0.2359(5) 0.7488(7) 0.5183(8) 0.027(2) Uani 1 1 d . . . . .
C13 C 0.1726(6) 0.8059(7) 0.5620(9) 0.038(2) Uani 1 1 d . . . . .
H13A H 0.1739 0.7853 0.6409 0.058 Uiso 1 1 calc GR . . . .
H13B H 0.1164 0.7947 0.5116 0.058 Uiso 1 1 calc GR . . . .
H13C H 0.1861 0.8750 0.5620 0.058 Uiso 1 1 calc GR . . . .
C14 C 0.2319(7) 0.7723(7) 0.3925(8) 0.040(3) Uani 1 1 d . . . . .
H14A H 0.2542 0.8375 0.3875 0.060 Uiso 1 1 calc GR . . . .
H14B H 0.1735 0.7694 0.3468 0.060 Uiso 1 1 calc GR . . . .
H14C H 0.2655 0.7251 0.3624 0.060 Uiso 1 1 calc GR . . . .
N2 N 0.3710(11) 0.3435(13) 0.604(2) 0.029(4) Uani 0.57(3) 1 d D U P B 1
O2 O 0.4375(10) 0.4813(11) 0.6328(15) 0.032(4) Uani 0.57(3) 1 d D U P B 1
C15 C 0.363(2) 0.4354(15) 0.620(6) 0.022(4) Uani 0.57(3) 1 d D U P B 1
C16 C 0.5013(10) 0.4085(12) 0.617(2) 0.034(4) Uani 0.57(3) 1 d D U P B 1
H16A H 0.5438 0.3967 0.6909 0.040 Uiso 0.57(3) 1 calc R . P B 1
H16B H 0.5301 0.4305 0.5583 0.040 Uiso 0.57(3) 1 calc R . P B 1
C17 C 0.4495(11) 0.3184(12) 0.5773(15) 0.036(5) Uani 0.57(3) 1 d D U P B 1
C18 C 0.4865(19) 0.2257(15) 0.6434(19) 0.041(6) Uani 0.57(3) 1 d D U P B 1
H18A H 0.4875 0.2327 0.7253 0.062 Uiso 0.57(3) 1 calc GR . P B 1
H18B H 0.5437 0.2156 0.6357 0.062 Uiso 0.57(3) 1 calc GR . P B 1
H18C H 0.4516 0.1699 0.6110 0.062 Uiso 0.57(3) 1 calc GR . P B 1
C19 C 0.4375(13) 0.303(2) 0.4472(14) 0.043(6) Uani 0.57(3) 1 d D U P B 1
H19A H 0.3976 0.2498 0.4210 0.065 Uiso 0.57(3) 1 calc GR . P B 1
H19B H 0.4916 0.2863 0.4318 0.065 Uiso 0.57(3) 1 calc GR . P B 1
H19C H 0.4157 0.3623 0.4056 0.065 Uiso 0.57(3) 1 calc GR . P B 1
C20 C 0.2997(14) 0.2738(18) 0.587(2) 0.032(6) Uani 0.57(3) 1 d D U P B 1
H20A H 0.2485 0.3086 0.5907 0.047 Uiso 0.57(3) 1 calc GR . P B 1
H20B H 0.3124 0.2245 0.6481 0.047 Uiso 0.57(3) 1 calc GR . P B 1
H20C H 0.2912 0.2425 0.5115 0.047 Uiso 0.57(3) 1 calc GR . P B 1
N2A N 0.3611(16) 0.3388(18) 0.592(3) 0.031(5) Uani 0.43(3) 1 d D U P B 2
O2A O 0.4296(14) 0.4743(14) 0.599(2) 0.032(5) Uani 0.43(3) 1 d D U P B 2
C15A C 0.362(3) 0.429(2) 0.621(10) 0.031(5) Uani 0.43(3) 1 d D U P B 2
C16A C 0.4809(15) 0.4004(15) 0.555(3) 0.034(5) Uani 0.43(3) 1 d D U P B 2
H16C H 0.5397 0.4001 0.6019 0.041 Uiso 0.43(3) 1 calc R . P B 2
H16D H 0.4804 0.4135 0.4731 0.041 Uiso 0.43(3) 1 calc R . P B 2
C17A C 0.4379(14) 0.3052(15) 0.5659(19) 0.035(5) Uani 0.43(3) 1 d D U P B 2
C18A C 0.491(2) 0.246(2) 0.669(2) 0.043(7) Uani 0.43(3) 1 d D U P B 2
H18D H 0.4949 0.2818 0.7411 0.064 Uiso 0.43(3) 1 calc GR . P B 2
H18E H 0.5477 0.2365 0.6582 0.064 Uiso 0.43(3) 1 calc GR . P B 2
H18F H 0.4646 0.1832 0.6727 0.064 Uiso 0.43(3) 1 calc GR . P B 2
C19A C 0.4188(14) 0.243(2) 0.4564(18) 0.033(6) Uani 0.43(3) 1 d D U P B 2
H19D H 0.3824 0.1886 0.4657 0.049 Uiso 0.43(3) 1 calc GR . P B 2
H19E H 0.4714 0.2172 0.4439 0.049 Uiso 0.43(3) 1 calc GR . P B 2
H19F H 0.3904 0.2819 0.3898 0.049 Uiso 0.43(3) 1 calc GR . P B 2
C20A C 0.302(2) 0.266(3) 0.620(4) 0.039(7) Uani 0.43(3) 1 d D U P B 2
H20D H 0.2694 0.2963 0.6690 0.058 Uiso 0.43(3) 1 calc GR . P B 2
H20E H 0.3342 0.2116 0.6620 0.058 Uiso 0.43(3) 1 calc GR . P B 2
H20F H 0.2641 0.2426 0.5487 0.058 Uiso 0.43(3) 1 calc GR . P B 2
C21 C 0.3013(5) 0.4884(6) 0.7917(8) 0.025(2) Uani 1 1 d . . . . .
C22 C 0.3747(5) 0.5168(7) 0.8671(8) 0.028(2) Uani 1 1 d . . . . .
H22 H 0.4202 0.5368 0.8371 0.034 Uiso 1 1 calc R . . . .
C23 C 0.3851(6) 0.5173(7) 0.9889(8) 0.034(2) Uani 1 1 d . . . . .
H23 H 0.4366 0.5376 1.0391 0.040 Uiso 1 1 calc R . . . .
C24 C 0.3189(6) 0.4876(7) 1.0338(9) 0.035(2) Uani 1 1 d . . . . .
H24 H 0.3238 0.4883 1.1148 0.042 Uiso 1 1 calc R . . . .
C25 C 0.2457(6) 0.4570(6) 0.9569(8) 0.031(2) Uani 1 1 d . . . . .
H25 H 0.2006 0.4340 0.9859 0.037 Uiso 1 1 calc R . . . .
C26 C 0.2367(6) 0.4592(7) 0.8377(8) 0.032(2) Uani 1 1 d . . . . .
H26 H 0.1848 0.4402 0.7872 0.038 Uiso 1 1 calc R . . . .
N1 N 0.2214(4) 0.6416(6) 0.5305(6) 0.0285(18) Uani 1 1 d . . . . .
O1 O 0.3450(4) 0.6631(4) 0.6520(6) 0.0307(15) Uani 1 1 d . . . . .

loop_
_atom_site_aniso_label
_atom_site_aniso_U_11
_atom_site_aniso_U_22
_atom_site_aniso_U_33
_atom_site_aniso_U_23
_atom_site_aniso_U_13
_atom_site_aniso_U_12
Rh1 0.0186(6) 0.0209(11) 0.0223(5) -0.0011(6) 0.0054(4) -0.0004(7)
Cl1 0.0171(14) 0.036(3) 0.0279(16) -0.003(2) 0.0070(13) -0.0030(16)
C1 0.038(4) 0.038(5) 0.061(5) -0.012(4) 0.029(4) -0.013(4)
C2 0.055(6) 0.041(5) 0.085(7) -0.004(5) 0.030(5) -0.013(4)
C3 0.046(6) 0.027(4) 0.081(7) -0.014(5) 0.012(5) -0.004(4)
C4 0.031(4) 0.040(5) 0.058(6) -0.018(4) 0.013(4) 0.002(3)
C5 0.026(4) 0.059(5) 0.037(4) -0.020(4) 0.012(3) -0.004(4)
C6 0.038(5) 0.070(7) 0.037(4) -0.023(5) -0.002(4) 0.003(5)
C7 0.026(4) 0.074(7) 0.050(4) -0.026(5) -0.005(4) -0.001(5)
C8 0.019(3) 0.044(5) 0.042(4) -0.019(4) 0.009(4) -0.007(4)
Rh1A 0.0207(11) 0.0244(16) 0.0224(10) 0.0006(12) 0.0032(10) -0.0028(12)
Cl1A 0.019(7) 0.06(2) 0.058(17) -0.019(19) 0.010(10) -0.004(11)
C1A 0.038(4) 0.038(5) 0.061(5) -0.012(4) 0.029(4) -0.013(4)
C2A 0.055(6) 0.041(5) 0.085(7) -0.004(5) 0.030(5) -0.013(4)
C3A 0.046(6) 0.027(4) 0.081(7) -0.014(5) 0.012(5) -0.004(4)
C4A 0.031(4) 0.040(5) 0.058(6) -0.018(4) 0.013(4) 0.002(3)
C5A 0.026(4) 0.059(5) 0.037(4) -0.020(4) 0.012(3) -0.004(4)
C6A 0.038(5) 0.070(7) 0.037(4) -0.023(5) -0.002(4) 0.003(5)
C7A 0.026(4) 0.074(7) 0.050(4) -0.026(5) -0.005(4) -0.001(5)
C8A 0.019(3) 0.044(5) 0.042(4) -0.019(4) 0.009(4) -0.007(4)
B1 0.015(5) 0.032(7) 0.034(6) -0.009(5) 0.007(4) 0.000(4)
C9 0.030(5) 0.036(6) 0.045(6) -0.012(5) 0.002(5) 0.003(4)
C10 0.034(5) 0.020(5) 0.024(5) 0.004(4) 0.017(4) -0.001(4)
C11 0.031(5) 0.017(5) 0.044(6) 0.012(4) -0.006(4) -0.008(4)
C12 0.030(5) 0.023(5) 0.026(5) -0.003(4) 0.001(4) -0.001(4)
C13 0.047(6) 0.033(6) 0.036(6) 0.002(5) 0.011(5) -0.004(5)
C14 0.066(7) 0.024(6) 0.035(6) 0.004(5) 0.022(5) 0.004(5)
N2 0.033(7) 0.028(6) 0.025(8) 0.004(6) 0.007(6) 0.003(5)
O2 0.023(6) 0.039(6) 0.038(8) -0.004(6) 0.015(6) -0.001(5)
C15 0.021(6) 0.025(7) 0.017(7) 0.009(7) 0.001(6) -0.002(5)
C16 0.024(6) 0.041(7) 0.037(9) 0.000(6) 0.010(6) 0.004(5)
C17 0.030(7) 0.037(7) 0.038(7) -0.001(6) 0.001(6) 0.005(5)
C18 0.050(12) 0.037(9) 0.031(10) -0.009(8) 0.001(9) 0.018(8)
C19 0.047(11) 0.050(13) 0.032(7) -0.003(7) 0.009(7) 0.026(10)
C20 0.045(9) 0.029(10) 0.020(12) 0.016(8) 0.007(8) -0.005(7)
N2A 0.031(7) 0.033(7) 0.032(7) -0.005(5) 0.011(5) 0.003(5)
O2A 0.027(6) 0.036(6) 0.034(7) -0.007(5) 0.010(5) 0.000(5)
C15A 0.029(7) 0.035(7) 0.031(8) -0.004(6) 0.010(6) 0.001(5)
C16A 0.029(7) 0.039(7) 0.037(7) -0.004(5) 0.013(5) 0.003(5)
C17A 0.033(7) 0.037(7) 0.037(7) -0.003(5) 0.010(5) 0.005(5)
C18A 0.039(11) 0.043(12) 0.044(11) 0.003(9) 0.007(10) 0.009(10)
C19A 0.035(10) 0.036(11) 0.035(9) -0.002(8) 0.023(8) 0.003(8)
C20A 0.042(11) 0.047(11) 0.031(14) 0.006(11) 0.016(10) -0.003(9)
C21 0.030(5) 0.014(5) 0.033(5) 0.003(4) 0.010(4) 0.006(4)
C22 0.028(5) 0.027(5) 0.037(5) 0.013(5) 0.020(4) 0.007(4)
C23 0.036(5) 0.036(6) 0.028(5) 0.001(5) 0.007(4) 0.001(5)
C24 0.046(6) 0.020(5) 0.040(6) 0.012(5) 0.017(5) 0.011(4)
C25 0.044(6) 0.018(6) 0.035(5) -0.002(4) 0.018(5) 0.000(4)
C26 0.037(5) 0.023(6) 0.038(6) -0.004(4) 0.015(4) -0.001(4)
N1 0.021(4) 0.036(5) 0.025(4) -0.001(4) 0.000(3) -0.009(3)
O1 0.024(3) 0.024(4) 0.037(4) -0.005(3) -0.005(3) -0.008(3)

loop_
_atom_type_symbol
_atom_type_description
_atom_type_scat_dispersion_real
_atom_type_scat_dispersion_imag
_atom_type_scat_source
C C 0.0033 0.0016 'International Tables Vol C Tables 4.2.6.8 and 6.1.1.4'
H H 0.0000 0.0000 'International Tables Vol C Tables 4.2.6.8 and 6.1.1.4'
B B 0.0013 0.0007 'International Tables Vol C Tables 4.2.6.8 and 6.1.1.4'
N N 0.0061 0.0033 'International Tables Vol C Tables 4.2.6.8 and 6.1.1.4'
O O 0.0106 0.0060 'International Tables Vol C Tables 4.2.6.8 and 6.1.1.4'
Cl Cl 0.1484 0.1585 'International Tables Vol C Tables 4.2.6.8 and 6.1.1.4'
Rh Rh -1.1178 0.9187 'International Tables Vol C Tables 4.2.6.8 and 6.1.1.4'

loop_
_geom_angle_atom_site_label_1
_geom_angle_atom_site_label_2
_geom_angle_atom_site_label_3
_geom_angle
C1 Rh1 Cl1 162.4(4)
C1 Rh1 C4 80.9(4)
C1 Rh1 C5 95.3(4)
C4 Rh1 Cl1 92.5(3)
C5 Rh1 Cl1 89.2(3)
C5 Rh1 C4 38.1(4)
C8 Rh1 Cl1 159.0(4)
C8 Rh1 C1 38.5(4)
C8 Rh1 C4 92.6(4)
C8 Rh1 C5 82.3(4)
C8 Rh1 C9 87.5(4)
C9 Rh1 Cl1 93.6(3)
C9 Rh1 C1 88.6(4)
C9 Rh1 C4 162.8(5)
C9 Rh1 C5 158.0(5)
Rh1 C1 H1 113.2
C2 C1 Rh1 111.3(7)
C2 C1 H1 113.2
C8 C1 Rh1 69.8(6)
C8 C1 H1 113.2
C8 C1 C2 127.8(12)
C1 C2 H2A 108.3
C1 C2 H2B 108.3
H2A C2 H2B 107.4
C3 C2 C1 116.0(10)
C3 C2 H2A 108.3
C3 C2 H2B 108.3
C2 C3 H3A 108.6
C2 C3 H3B 108.6
C2 C3 C4 114.4(10)
H3A C3 H3B 107.6
C4 C3 H3A 108.6
C4 C3 H3B 108.6
Rh1 C4 H4 114.2
C3 C4 Rh1 112.3(7)
C3 C4 H4 114.2
C5 C4 Rh1 69.3(6)
C5 C4 C3 124.3(10)
C5 C4 H4 114.2
Rh1 C5 H5 113.9
C4 C5 Rh1 72.6(6)
C4 C5 H5 113.9
C4 C5 C6 124.3(11)
C6 C5 Rh1 111.2(7)
C6 C5 H5 113.9
C5 C6 H6A 108.8
C5 C6 H6B 108.8
H6A C6 H6B 107.7
C7 C6 C5 113.9(9)
C7 C6 H6A 108.8
C7 C6 H6B 108.8
C6 C7 H7A 108.0
C6 C7 H7B 108.0
C6 C7 C8 117.2(9)
H7A C7 H7B 107.2
C8 C7 H7A 108.0
C8 C7 H7B 108.0
Rh1 C8 H8 114.1
C1 C8 Rh1 71.7(6)
C1 C8 C7 123.5(12)
C1 C8 H8 114.1
C7 C8 Rh1 112.0(7)
C7 C8 H8 114.1
Cl1A Rh1A C9 97.5(9)
C1A Rh1A Cl1A 172.9(16)
C1A Rh1A C4A 81.4(9)
C1A Rh1A C5A 93.1(11)
C1A Rh1A C9 87.5(13)
C4A Rh1A Cl1A 94.4(11)
C4A Rh1A C9 166.0(14)
C5A Rh1A Cl1A 86.9(11)
C5A Rh1A C4A 37.9(7)
C5A Rh1A C9 135.3(18)
C8A Rh1A Cl1A 148.3(16)
C8A Rh1A C1A 38.3(7)
C8A Rh1A C4A 93.9(11)
C8A Rh1A C5A 81.1(9)
C8A Rh1A C9 72.1(14)
Rh1A C1A H1A 114.4
C2A C1A Rh1A 112.4(16)
C2A C1A H1A 114.4
C8A C1A Rh1A 70.8(11)
C8A C1A H1A 114.4
C8A C1A C2A 123(3)
C1A C2A H2AA 108.2
C1A C2A H2AB 108.2
H2AA C2A H2AB 107.4
C3A C2A C1A 116(2)
C3A C2A H2AA 108.2
C3A C2A H2AB 108.2
C2A C3A H3AA 108.5
C2A C3A H3AB 108.5
C2A C3A C4A 115(2)
H3AA C3A H3AB 107.5
C4A C3A H3AA 108.5
C4A C3A H3AB 108.5
Rh1A C4A H4A 113.3
C3A C4A Rh1A 111.4(17)
C3A C4A H4A 113.3
C5A C4A Rh1A 70.7(11)
C5A C4A C3A 127(3)
C5A C4A H4A 113.3
Rh1A C5A H5A 112.7
C4A C5A Rh1A 71.5(11)
C4A C5A H5A 112.7
C4A C5A C6A 128(3)
C6A C5A Rh1A 111.8(16)
C6A C5A H5A 112.7
C5A C6A H6AA 108.5
C5A C6A H6AB 108.5
H6AA C6A H6AB 107.5
C7A C6A C5A 115(2)
C7A C6A H6AA 108.5
C7A C6A H6AB 108.5
C6A C7A H7AA 108.2
C6A C7A H7AB 108.2
C6A C7A C8A 116(2)
H7AA C7A H7AB 107.4
C8A C7A H7AA 108.2
C8A C7A H7AB 108.2
Rh1A C8A H8A 113.7
C1A C8A Rh1A 70.9(11)
C1A C8A C7A 125(3)
C1A C8A H8A 113.7
C7A C8A Rh1A 112.5(16)
C7A C8A H8A 113.7
C10 B1 H1AA 108.8
C10 B1 H1B 108.1
C10 B1 C15 110.4(16)
C10 B1 C15A 113(2)
C10 B1 C21 111.2(8)
C15 B1 H1AA 108.8
C15 B1 C21 109(3)
C15A B1 H1B 108.1
C15A B1 C21 108(4)
C21 B1 H1AA 108.8
C21 B1 H1B 108.1
Rh1 C9 H9A 107.5
Rh1 C9 H9B 107.5
H9A C9 H9B 107.0
N1 C9 Rh1 119.3(6)
N1 C9 Rh1A 114.7(6)
N1 C9 H9A 107.5
N1 C9 H9B 107.5
N1 C10 B1 128.7(8)
N1 C10 O1 111.2(8)
O1 C10 B1 120.0(8)
H11A C11 H11B 108.5
C12 C11 H11A 110.3
C12 C11 H11B 110.3
O1 C11 H11A 110.3
O1 C11 H11B 110.3
O1 C11 C12 107.3(7)
C13 C12 C11 112.3(8)
C13 C12 C14 111.7(8)
C13 C12 N1 109.8(8)
C14 C12 C11 113.5(8)
N1 C12 C11 99.1(7)
N1 C12 C14 109.6(7)
C12 C13 H13A 109.5
C12 C13 H13B 109.5
C12 C13 H13C 109.5
H13A C13 H13B 109.5
H13A C13 H13C 109.5
H13B C13 H13C 109.5
C12 C14 H14A 109.5
C12 C14 H14B 109.5
C12 C14 H14C 109.5
H14A C14 H14B 109.5
H14A C14 H14C 109.5
H14B C14 H14C 109.5
C15 N2 C17 113.0(11)
C15 N2 C20 123.5(16)
C17 N2 C20 122.0(14)
C15 O2 C16 108.2(11)
N2 C15 B1 128.3(13)
N2 C15 O2 111.1(15)
O2 C15 B1 119.0(17)
O2 C16 H16A 111.1
O2 C16 H16B 111.1
O2 C16 C17 103.4(11)
H16A C16 H16B 109.0
C17 C16 H16A 111.1
C17 C16 H16B 111.1
N2 C17 C16 101.3(11)
N2 C17 C18 110.0(14)
N2 C17 C19 111.4(14)
C16 C17 C18 113.7(14)
C16 C17 C19 110.6(15)
C19 C17 C18 109.5(14)
C17 C18 H18A 109.5
C17 C18 H18B 109.5
C17 C18 H18C 109.5
H18A C18 H18B 109.5
H18A C18 H18C 109.5
H18B C18 H18C 109.5
C17 C19 H19A 109.5
C17 C19 H19B 109.5
C17 C19 H19C 109.5
H19A C19 H19B 109.5
H19A C19 H19C 109.5
H19B C19 H19C 109.5
N2 C20 H20A 109.5
N2 C20 H20B 109.5
N2 C20 H20C 109.5
H20A C20 H20B 109.5
H20A C20 H20C 109.5
H20B C20 H20C 109.5
C15A N2A C17A 114.3(14)
C15A N2A C20A 124(2)
C17A N2A C20A 119.0(18)
C15A O2A C16A 108.6(13)
N2A C15A B1 128(2)
N2A C15A O2A 110.3(17)
O2A C15A B1 121(2)
O2A C16A H16C 111.0
O2A C16A H16D 111.0
O2A C16A C17A 104.0(13)
H16C C16A H16D 109.0
C17A C16A H16C 111.0
C17A C16A H16D 111.0
N2A C17A C16A 101.2(13)
N2A C17A C18A 110.1(18)
N2A C17A C19A 111.2(16)
C16A C17A C18A 110.0(18)
C16A C17A C19A 114.5(18)
C19A C17A C18A 109.5(17)
C17A C18A H18D 109.5
C17A C18A H18E 109.5
C17A C18A H18F 109.5
H18D C18A H18E 109.5
H18D C18A H18F 109.5
H18E C18A H18F 109.5
C17A C19A H19D 109.5
C17A C19A H19E 109.5
C17A C19A H19F 109.5
H19D C19A H19E 109.5
H19D C19A H19F 109.5
H19E C19A H19F 109.5
N2A C20A H20D 109.5
N2A C20A H20E 109.5
N2A C20A H20F 109.5
H20D C20A H20E 109.5
H20D C20A H20F 109.5
H20E C20A H20F 109.5
C22 C21 B1 122.6(7)
C22 C21 C26 117.6(8)
C26 C21 B1 119.8(8)
C21 C22 H22 118.9
C21 C22 C23 122.2(8)
C23 C22 H22 118.9
C22 C23 H23 120.3
C24 C23 C22 119.4(9)
C24 C23 H23 120.3
C23 C24 H24 121.0
C25 C24 C23 117.9(9)
C25 C24 H24 121.0
C24 C25 H25 119.3
C24 C25 C26 121.5(9)
C26 C25 H25 119.3
C21 C26 C25 121.5(9)
C21 C26 H26 119.3
C25 C26 H26 119.3
C9 N1 C12 121.5(7)
C10 N1 C9 125.4(8)
C10 N1 C12 113.0(7)
C10 O1 C11 109.1(7)

loop_
_geom_bond_atom_site_label_1
_geom_bond_atom_site_label_2
_geom_bond_distance
Rh1 Cl1 2.408(3)
Rh1 C1 2.116(10)
Rh1 C4 2.181(11)
Rh1 C5 2.138(10)
Rh1 C8 2.092(9)
Rh1 C9 2.100(10)
C1 H1 1.0000
C1 C2 1.533(17)
C1 C8 1.388(15)
C2 H2A 0.9900
C2 H2B 0.9900
C2 C3 1.452(17)
C3 H3A 0.9900
C3 H3B 0.9900
C3 C4 1.519(16)
C4 H4 1.0000
C4 C5 1.409(16)
C5 H5 1.0000
C5 C6 1.507(14)
C6 H6A 0.9900
C6 H6B 0.9900
C6 C7 1.473(15)
C7 H7A 0.9900
C7 H7B 0.9900
C7 C8 1.504(14)
C8 H8 1.0000
Rh1A Cl1A 2.406(15)
Rh1A C1A 2.114(19)
Rh1A C4A 2.16(2)
Rh1A C5A 2.153(19)
Rh1A C8A 2.113(19)
Rh1A C9 2.424(17)
C1A H1A 1.0000
C1A C2A 1.54(2)
C1A C8A 1.39(2)
C2A H2AA 0.9900
C2A H2AB 0.9900
C2A C3A 1.45(2)
C3A H3AA 0.9900
C3A H3AB 0.9900
C3A C4A 1.52(2)
C4A H4A 1.0000
C4A C5A 1.40(2)
C5A H5A 1.0000
C5A C6A 1.50(2)
C6A H6AA 0.9900
C6A H6AB 0.9900
C6A C7A 1.47(2)
C7A H7AA 0.9900
C7A H7AB 0.9900
C7A C8A 1.50(2)
C8A H8A 1.0000
B1 H1AA 1.0000
B1 H1B 1.0000
B1 C10 1.585(14)
B1 C15 1.597(15)
B1 C15A 1.614(17)
B1 C21 1.622(14)
C9 H9A 0.9900
C9 H9B 0.9900
C9 N1 1.468(11)
C10 N1 1.307(11)
C10 O1 1.361(10)
C11 H11A 0.9900
C11 H11B 0.9900
C11 C12 1.524(12)
C11 O1 1.447(10)
C12 C13 1.503(13)
C12 C14 1.523(13)
C12 N1 1.512(12)
C13 H13A 0.9800
C13 H13B 0.9800
C13 H13C 0.9800
C14 H14A 0.9800
C14 H14B 0.9800
C14 H14C 0.9800
N2 C15 1.293(14)
N2 C17 1.450(15)
N2 C20 1.492(17)
O2 C15 1.348(19)
O2 C16 1.499(16)
C16 H16A 0.9900
C16 H16B 0.9900
C16 C17 1.516(19)
C17 C18 1.546(18)
C17 C19 1.532(19)
C18 H18A 0.9800
C18 H18B 0.9800
C18 H18C 0.9800
C19 H19A 0.9800
C19 H19B 0.9800
C19 H19C 0.9800
C20 H20A 0.9800
C20 H20B 0.9800
C20 H20C 0.9800
N2A C15A 1.297(17)
N2A C17A 1.454(16)
N2A C20A 1.493(19)
O2A C15A 1.35(2)
O2A C16A 1.503(18)
C16A H16C 0.9900
C16A H16D 0.9900
C16A C17A 1.51(2)
C17A C18A 1.550(19)
C17A C19A 1.53(2)
C18A H18D 0.9800
C18A H18E 0.9800
C18A H18F 0.9800
C19A H19D 0.9800
C19A H19E 0.9800
C19A H19F 0.9800
C20A H20D 0.9800
C20A H20E 0.9800
C20A H20F 0.9800
C21 C22 1.370(12)
C21 C26 1.375(12)
C22 H22 0.9500
C22 C23 1.421(12)
C23 H23 0.9500
C23 C24 1.392(13)
C24 H24 0.9500
C24 C25 1.384(13)
C25 H25 0.9500
C25 C26 1.394(12)
C26 H26 0.9500

loop_
_geom_torsion_atom_site_label_1
_geom_torsion_atom_site_label_2
_geom_torsion_atom_site_label_3
_geom_torsion_atom_site_label_4
_geom_torsion
Rh1 C1 C2 C3 -25.7(16)
Rh1 C1 C8 C7 104.6(9)
Rh1 C4 C5 C6 -104.1(10)
Rh1 C5 C6 C7 -19.3(15)
Rh1 C9 N1 C10 -59.9(11)
Rh1 C9 N1 C12 122.5(8)
C1 C2 C3 C4 18.6(19)
C2 C1 C8 Rh1 -101.8(11)
C2 C1 C8 C7 2.9(16)
C2 C3 C4 Rh1 -2.7(15)
C2 C3 C4 C5 -82.2(16)
C3 C4 C5 Rh1 103.5(11)
C3 C4 C5 C6 -0.6(17)
C4 C5 C6 C7 63.6(17)
C5 C6 C7 C8 10.9(19)
C6 C7 C8 Rh1 3.3(17)
C6 C7 C8 C1 -78.7(16)
C8 C1 C2 C3 54.6(18)
Rh1A C1A C2A C3A -3(7)
Rh1A C1A C8A C7A 105(2)
Rh1A C4A C5A C6A -104(3)
Rh1A C5A C6A C7A -16(7)
Rh1A C9 N1 C10 -50.8(11)
Rh1A C9 N1 C12 131.6(8)
C1A C2A C3A C4A -11(9)
C2A C1A C8A Rh1A -105(2)
C2A C1A C8A C7A 0(4)
C2A C3A C4A Rh1A 20(7)
C2A C3A C4A C5A -62(7)
C3A C4A C5A Rh1A 103(3)
C3A C4A C5A C6A -1(4)
C4A C5A C6A C7A 67(7)
C5A C6A C7A C8A 4(9)
C6A C7A C8A Rh1A 10(7)
C6A C7A C8A C1A -72(7)
C8A C1A C2A C3A 77(7)
B1 C10 N1 C9 -3.8(14)
B1 C10 N1 C12 173.9(8)
B1 C10 O1 C11 -178.2(8)
B1 C21 C22 C23 177.7(9)
B1 C21 C26 C25 -179.1(8)
C10 B1 C15 N2 -153(6)
C10 B1 C15 O2 43(6)
C10 B1 C15A N2A -143(9)
C10 B1 C15A O2A 24(10)
C10 B1 C21 C22 -69.6(11)
C10 B1 C21 C26 108.4(9)
C11 C12 N1 C9 -177.5(8)
C11 C12 N1 C10 4.7(9)
C12 C11 O1 C10 4.8(10)
C13 C12 N1 C9 64.7(10)
C13 C12 N1 C10 -113.1(8)
C14 C12 N1 C9 -58.4(10)
C14 C12 N1 C10 123.7(8)
O2 C16 C17 N2 -14.0(18)
O2 C16 C17 C18 -132.0(17)
O2 C16 C17 C19 104.3(15)
C15 B1 C10 N1 118(3)
C15 B1 C10 O1 -67(3)
C15 B1 C15A N2A -161(100)
C15 B1 C15A O2A 6(100)
C15 B1 C21 C22 52.1(13)
C15 B1 C21 C26 -129.8(11)
C15 N2 C17 C16 18(4)
C15 N2 C17 C18 138(4)
C15 N2 C17 C19 -100(4)
C15 O2 C16 C17 8(4)
C16 O2 C15 B1 170(4)
C16 O2 C15 N2 3(6)
C17 N2 C15 B1 -179(5)
C17 N2 C15 O2 -14(6)
C20 N2 C15 B1 15(9)
C20 N2 C15 O2 -180(3)
C20 N2 C17 C16 -176(2)
C20 N2 C17 C18 -55(3)
C20 N2 C17 C19 66(3)
O2A C16A C17A N2A 11(2)
O2A C16A C17A C18A -106(2)
O2A C16A C17A C19A 130(2)
C15A B1 C10 N1 117(4)
C15A B1 C10 O1 -68(4)
C15A B1 C15 N2 9(100)
C15A B1 C15 O2 -155(100)
C15A B1 C21 C22 55.2(15)
C15A B1 C21 C26 -126.8(13)
C15A N2A C17A C16A -14(7)
C15A N2A C17A C18A 103(6)
C15A N2A C17A C19A -136(6)
C15A O2A C16A C17A -6(6)
C16A O2A C15A B1 -171(6)
C16A O2A C15A N2A -3(9)
C17A N2A C15A B1 179(7)
C17A N2A C15A O2A 11(10)
C20A N2A C15A B1 -21(14)
C20A N2A C15A O2A 171(5)
C20A N2A C17A C16A -175(3)
C20A N2A C17A C18A -58(4)
C20A N2A C17A C19A 63(4)
C21 B1 C10 N1 -121.4(9)
C21 B1 C10 O1 54.3(10)
C21 B1 C15 N2 85(7)
C21 B1 C15 O2 -80(5)
C21 B1 C15A N2A 93(10)
C21 B1 C15A O2A -100(8)
C21 C22 C23 C24 0.3(15)
C22 C21 C26 C25 -1.0(13)
C22 C23 C24 C25 1.1(14)
C23 C24 C25 C26 -2.5(14)
C24 C25 C26 C21 2.5(14)
C26 C21 C22 C23 -0.4(14)
N1 C10 O1 C11 -1.8(10)
O1 C10 N1 C9 -179.8(8)
O1 C10 N1 C12 -2.0(10)
O1 C11 C12 C13 110.5(9)
O1 C11 C12 C14 -121.5(9)
O1 C11 C12 N1 -5.4(9)
